data_7104565
loop_
_publ_author_name
'Liu, Yu'
'Ye, Kaiqi'
'Fan, Yan'
'Song, Weifeng'
'Wang, Yue'
'Hou, Zhaomin'

_publ_section_title
;
 Amidinate-ligated iridium(III) bis(2-pyridyl)phenyl complex as an
 excellent phosphorescent material for electroluminescence devices.
;
_journal_issue 25
_journal_name_full 'Chemical communications (Cambridge, England)'
_journal_page_first 3699
_journal_page_last 3701
_journal_paper_doi 10.1039/b902807b
_journal_volume 34
_journal_year 2009
_chemical_formula_sum 'C35 H35 Ir N4'
_chemical_formula_weight 703.87
_chemical_name_systematic
;
?
;
_space_group_IT_number 33
_symmetry_cell_setting orthorhombic
_symmetry_space_group_name_Hall 'P -2ac -2n'
_symmetry_space_group_name_H-M 'P n 21 a'
_atom_sites_solution_hydrogens geom
_atom_sites_solution_primary direct
_atom_sites_solution_secondary difmap
_audit_creation_method SHELXL-97
_cell_angle_alpha 90.00
_cell_angle_beta 90.00
_cell_angle_gamma 90.00
_cell_formula_units_Z 4
_cell_length_a 11.357(2)
_cell_length_b 8.6176(17)
_cell_length_c 31.532(6)
_cell_measurement_reflns_used 24230
_cell_measurement_temperature 293(2)
_cell_measurement_theta_max 27.45
_cell_measurement_theta_min 3.04
_cell_volume 3086.1(11)
_computing_cell_refinement PROCESS-AUTO
_computing_data_collection PROCESS-AUTO
_computing_data_reduction PROCESS-AUTO
_computing_molecular_graphics 'SHELXL-97 (Sheldrick, 1997)'
_computing_publication_material 'SHELXL-97 (Sheldrick, 1997)'
_computing_structure_refinement 'SHELXL-97 (Sheldrick, 1997)'
_computing_structure_solution 'SHELXS-97 (Sheldrick, 1990)'
_diffrn_ambient_temperature 293(2)
_diffrn_detector_area_resol_mean none
_diffrn_measured_fraction_theta_full 0.998
_diffrn_measured_fraction_theta_max 0.998
_diffrn_measurement_device_type 'Omega scan'
_diffrn_measurement_method 10.0
_diffrn_radiation_monochromator graphite
_diffrn_radiation_source 'fine-focus sealed tube'
_diffrn_radiation_type MoK\a
_diffrn_radiation_wavelength 0.71073
_diffrn_reflns_av_R_equivalents 0.0405
_diffrn_reflns_av_sigmaI/netI 0.0433
_diffrn_reflns_limit_h_max 13
_diffrn_reflns_limit_h_min -14
_diffrn_reflns_limit_k_max 11
_diffrn_reflns_limit_k_min -11
_diffrn_reflns_limit_l_max 40
_diffrn_reflns_limit_l_min -40
_diffrn_reflns_number 29341
_diffrn_reflns_theta_full 27.45
_diffrn_reflns_theta_max 27.45
_diffrn_reflns_theta_min 3.04
_diffrn_standards_decay_% 0
_diffrn_standards_interval_count 0
_diffrn_standards_interval_time .
_diffrn_standards_number 0
_exptl_absorpt_coefficient_mu 4.355
_exptl_absorpt_correction_T_max 0.8052
_exptl_absorpt_correction_T_min 0.7005
_exptl_absorpt_correction_type multi-scan
_exptl_absorpt_process_details
;
Higash,T(1995) Progrom for Absorption Correcttion.
Rigaku Corporation,Tokyo,Japan.
;
_exptl_crystal_colour yellow
_exptl_crystal_density_diffrn 1.515
_exptl_crystal_density_meas ?
_exptl_crystal_density_method 'not measured'
_exptl_crystal_description block
_exptl_crystal_F_000 1400
_exptl_crystal_size_max 0.09
_exptl_crystal_size_mid 0.07
_exptl_crystal_size_min 0.05
_refine_diff_density_max 0.974
_refine_diff_density_min -0.382
_refine_diff_density_rms 0.066
_refine_ls_abs_structure_details 'Flack H D (1983), Acta Cryst. A39, 876-881'
_refine_ls_abs_structure_Flack -0.010(6)
_refine_ls_extinction_method none
_refine_ls_goodness_of_fit_ref 1.027
_refine_ls_hydrogen_treatment riding
_refine_ls_matrix_type full
_refine_ls_number_parameters 365
_refine_ls_number_reflns 7032
_refine_ls_number_restraints 1
_refine_ls_restrained_S_all 1.027
_refine_ls_R_factor_all 0.0373
_refine_ls_R_factor_gt 0.0259
_refine_ls_shift/su_max 0.004
_refine_ls_shift/su_mean 0.000
_refine_ls_structure_factor_coef Fsqd
_refine_ls_weighting_details 'calc w=1/[\s^2^(Fo^2^)+(0.0106P)^2^+0.4091P] where P=(Fo^2^+2Fc^2^)/3'
_refine_ls_weighting_scheme calc
_refine_ls_wR_factor_gt 0.0461
_refine_ls_wR_factor_ref 0.0488
_reflns_number_gt 5826
_reflns_number_total 7032
_reflns_threshold_expression >2sigma(I)
_cod_data_source_file b902807b.txt
_cod_data_source_block (ppy)2Ir(dipba)
_cod_depositor_comments
;
The following automatic conversions were performed:
'_symmetry_cell_setting' value 'Orthorhombic' changed to 'orthorhombic'
according to '/home/saulius/struct/CIF-dictionaries/cif_core.dic'
dictionary named 'cif_core.dic' version 2.4.1 from 2010-06-29.

Automatic conversion script
Id: cif_fix_enum 1527 2010-12-29 10:47:43Z saulius 

The following automatic conversions were performed:

'_exptl_crystal_density_meas' value 'none' was changed to '?' - the
value is perceived as not measured.

Automatic conversion script
Id: cif_fix_values 3008 2015-01-20 13:52:24Z robertas 
;
_cod_original_sg_symbol_H-M Pn2(1)a
_cod_database_code 7104565

loop_
_symmetry_equiv_pos_as_xyz
'x, y, z'
'-x, y+1/2, -z'
'x+1/2, y, -z+1/2'
'-x+1/2, y+1/2, z+1/2'

loop_
_atom_site_label
_atom_site_type_symbol
_atom_site_fract_x
_atom_site_fract_y
_atom_site_fract_z
_atom_site_U_iso_or_equiv
_atom_site_adp_type
_atom_site_occupancy
_atom_site_symmetry_multiplicity
_atom_site_calc_flag
_atom_site_refinement_flags
_atom_site_disorder_assembly
_atom_site_disorder_group
C1 C 0.1424(3) 0.0568(6) 0.64613(13) 0.0478(11) Uani 1 1 d . . .
H1 H 0.1554 0.0321 0.6178 0.057 Uiso 1 1 calc R . .
C2 C 0.0443(4) -0.0011(6) 0.66563(14) 0.0538(12) Uani 1 1 d . . .
H2 H -0.0078 -0.0645 0.6509 0.065 Uiso 1 1 calc R . .
C3 C 0.0238(4) 0.0365(6) 0.70778(16) 0.0599(13) Uani 1 1 d . . .
H3 H -0.0419 -0.0022 0.7218 0.072 Uiso 1 1 calc R . .
C4 C 0.1019(4) 0.1317(6) 0.72848(14) 0.0578(12) Uani 1 1 d . . .
H4 H 0.0887 0.1579 0.7567 0.069 Uiso 1 1 calc R . .
C5 C 0.2006(3) 0.1892(5) 0.70759(12) 0.0409(10) Uani 1 1 d . . .
C6 C 0.2872(3) 0.2950(4) 0.72523(11) 0.0421(11) Uani 1 1 d . . .
C7 C 0.2804(4) 0.3548(6) 0.76640(13) 0.0586(13) Uani 1 1 d . . .
H7 H 0.2199 0.3236 0.7844 0.070 Uiso 1 1 calc R . .
C8 C 0.3627(4) 0.4594(7) 0.78023(15) 0.0696(15) Uani 1 1 d . . .
H8 H 0.3572 0.5009 0.8074 0.083 Uiso 1 1 calc R . .
C9 C 0.4540(4) 0.5032(7) 0.75375(15) 0.0683(15) Uani 1 1 d . . .
H9 H 0.5116 0.5709 0.7636 0.082 Uiso 1 1 calc R . .
C10 C 0.4603(4) 0.4469(6) 0.71274(13) 0.0535(12) Uani 1 1 d . . .
H10 H 0.5214 0.4800 0.6953 0.064 Uiso 1 1 calc R . .
C11 C 0.3774(3) 0.3413(5) 0.69660(12) 0.0410(9) Uani 1 1 d . . .
C12 C 0.5130(4) 0.4948(6) 0.59698(14) 0.0556(12) Uani 1 1 d . . .
H12 H 0.4411 0.5424 0.5914 0.067 Uiso 1 1 calc R . .
C13 C 0.6141(4) 0.5691(7) 0.58476(16) 0.0711(15) Uani 1 1 d . . .
H13 H 0.6113 0.6660 0.5718 0.085 Uiso 1 1 calc R . .
C14 C 0.7205(4) 0.4958(8) 0.59217(17) 0.0762(17) Uani 1 1 d . . .
H14 H 0.7905 0.5432 0.5840 0.091 Uiso 1 1 calc R . .
C15 C 0.7226(4) 0.3537(7) 0.61149(15) 0.0676(15) Uani 1 1 d . . .
H15 H 0.7939 0.3032 0.6161 0.081 Uiso 1 1 calc R . .
C16 C 0.6169(3) 0.2846(6) 0.62434(13) 0.0451(17) Uani 1 1 d . . .
C17 C 0.6032(4) 0.1355(6) 0.64541(13) 0.0447(10) Uani 1 1 d . . .
C18 C 0.6983(4) 0.0368(7) 0.65479(16) 0.0664(14) Uani 1 1 d . . .
H18 H 0.7746 0.0669 0.6479 0.080 Uiso 1 1 calc R . .
C19 C 0.6795(5) -0.1016(7) 0.67382(19) 0.0791(17) Uani 1 1 d . . .
H19 H 0.7426 -0.1668 0.6797 0.095 Uiso 1 1 calc R . .
C20 C 0.5662(5) -0.1461(6) 0.68453(17) 0.0739(15) Uani 1 1 d . . .
H20 H 0.5536 -0.2413 0.6976 0.089 Uiso 1 1 calc R . .
C21 C 0.4715(4) -0.0499(5) 0.67586(14) 0.0542(11) Uani 1 1 d . . .
H21 H 0.3960 -0.0814 0.6834 0.065 Uiso 1 1 calc R . .
C22 C 0.4870(3) 0.0932(5) 0.65606(12) 0.0427(10) Uani 1 1 d . . .
C23 C 0.2487(3) 0.3079(5) 0.56844(12) 0.0424(11) Uani 1 1 d . . .
C24 C 0.1866(4) 0.3441(6) 0.52720(13) 0.0552(12) Uani 1 1 d . . .
C25 C 0.0941(4) 0.2575(16) 0.51431(15) 0.0919(15) Uani 1 1 d . . .
H25 H 0.0655 0.1786 0.5316 0.110 Uiso 1 1 calc R . .
C26 C 0.0413(7) 0.2863(14) 0.4749(2) 0.135(4) Uani 1 1 d . . .
H26 H -0.0218 0.2250 0.4663 0.162 Uiso 1 1 calc R . .
C27 C 0.0781(9) 0.3970(15) 0.4500(2) 0.158(5) Uani 1 1 d . . .
H27 H 0.0410 0.4157 0.4242 0.189 Uiso 1 1 calc R . .
C28 C 0.1732(7) 0.4858(14) 0.4624(2) 0.155(4) Uani 1 1 d . . .
H28 H 0.2021 0.5630 0.4447 0.186 Uiso 1 1 calc R . .
C29 C 0.2256(5) 0.4596(9) 0.50171(17) 0.095(2) Uani 1 1 d . . .
H29 H 0.2879 0.5219 0.5105 0.113 Uiso 1 1 calc R . .
C30 C 0.1657(4) 0.5259(6) 0.60932(15) 0.0570(12) Uani 1 1 d . . .
H30 H 0.1600 0.5870 0.5832 0.068 Uiso 1 1 calc R . .
C31 C 0.2120(6) 0.6286(7) 0.64420(18) 0.092(2) Uani 1 1 d . . .
H31A H 0.2165 0.5705 0.6701 0.138 Uiso 1 1 calc R . .
H31B H 0.1600 0.7153 0.6480 0.138 Uiso 1 1 calc R . .
H31C H 0.2890 0.6656 0.6367 0.138 Uiso 1 1 calc R . .
C32 C 0.0433(4) 0.4670(8) 0.6209(2) 0.093(2) Uani 1 1 d . . .
H32A H 0.0112 0.4098 0.5975 0.140 Uiso 1 1 calc R . .
H32B H -0.0069 0.5536 0.6273 0.140 Uiso 1 1 calc R . .
H32C H 0.0486 0.4006 0.6453 0.140 Uiso 1 1 calc R . .
C33 C 0.3540(4) 0.0807(6) 0.54025(14) 0.0554(12) Uani 1 1 d . . .
H33 H 0.3093 0.1054 0.5145 0.067 Uiso 1 1 calc R . .
C34 C 0.3283(7) -0.0855(8) 0.5521(2) 0.129(3) Uani 1 1 d . . .
H34A H 0.3748 -0.1141 0.5762 0.193 Uiso 1 1 calc R . .
H34B H 0.3474 -0.1520 0.5286 0.193 Uiso 1 1 calc R . .
H34C H 0.2462 -0.0961 0.5588 0.193 Uiso 1 1 calc R . .
C35 C 0.4814(4) 0.1042(8) 0.53097(17) 0.101(2) Uani 1 1 d . . .
H35A H 0.4952 0.2113 0.5242 0.151 Uiso 1 1 calc R . .
H35B H 0.5040 0.0405 0.5074 0.151 Uiso 1 1 calc R . .
H35C H 0.5271 0.0761 0.5554 0.151 Uiso 1 1 calc R . .
Ir1 Ir 0.364738(9) 0.24965(5) 0.638390(3) 0.03577(4) Uani 1 1 d . . .
N1 N 0.2215(3) 0.1485(4) 0.66628(10) 0.0390(8) Uani 1 1 d . . .
N2 N 0.5128(3) 0.3573(4) 0.61653(10) 0.0412(8) Uani 1 1 d . . .
N3 N 0.3142(3) 0.1836(4) 0.57397(10) 0.0444(9) Uani 1 1 d . . .
N4 N 0.2464(3) 0.3982(4) 0.60231(10) 0.0418(8) Uani 1 1 d . . .

loop_
_atom_site_aniso_label
_atom_site_aniso_U_11
_atom_site_aniso_U_22
_atom_site_aniso_U_33
_atom_site_aniso_U_23
_atom_site_aniso_U_13
_atom_site_aniso_U_12
C1 0.042(2) 0.054(3) 0.048(2) -0.005(2) 0.0029(19) -0.001(2)
C2 0.047(2) 0.059(3) 0.055(3) -0.004(2) 0.001(2) -0.006(2)
C3 0.045(2) 0.070(4) 0.065(3) 0.004(3) 0.013(2) -0.010(2)
C4 0.058(3) 0.072(4) 0.044(2) -0.001(2) 0.011(2) -0.004(2)
C5 0.040(2) 0.044(3) 0.039(2) 0.0050(16) 0.0051(18) -0.0001(17)
C6 0.048(2) 0.044(3) 0.0349(18) 0.0038(16) 0.0038(17) 0.0007(17)
C7 0.065(3) 0.074(4) 0.037(2) -0.002(2) 0.004(2) -0.004(3)
C8 0.082(4) 0.089(4) 0.038(2) -0.016(3) -0.006(2) -0.015(3)
C9 0.080(3) 0.070(4) 0.055(3) -0.008(3) -0.010(3) -0.021(3)
C10 0.062(3) 0.055(3) 0.044(2) -0.001(2) 0.000(2) -0.015(2)
C11 0.043(2) 0.046(2) 0.0347(19) 0.0085(17) -0.0062(17) 0.0033(18)
C12 0.053(3) 0.063(3) 0.051(3) 0.011(2) -0.001(2) -0.006(2)
C13 0.070(3) 0.075(4) 0.068(3) 0.025(3) 0.000(3) -0.021(3)
C14 0.053(3) 0.104(5) 0.071(3) 0.019(3) 0.000(3) -0.021(3)
C15 0.039(2) 0.102(5) 0.062(3) 0.002(3) 0.000(2) -0.009(3)
C16 0.0366(19) 0.060(6) 0.0383(18) -0.004(2) -0.0014(15) -0.003(2)
C17 0.039(2) 0.054(3) 0.042(2) -0.005(2) -0.0037(19) 0.004(2)
C18 0.048(3) 0.084(4) 0.066(3) 0.002(3) -0.007(2) 0.012(3)
C19 0.062(3) 0.074(4) 0.101(5) -0.002(4) -0.017(3) 0.025(3)
C20 0.097(4) 0.047(3) 0.079(4) 0.006(3) -0.020(3) 0.012(3)
C21 0.059(3) 0.044(3) 0.060(3) 0.002(2) -0.009(2) 0.002(2)
C22 0.048(2) 0.046(3) 0.034(2) -0.0074(18) -0.0033(18) -0.0018(19)
C23 0.0303(19) 0.064(3) 0.033(2) 0.0071(17) -0.0014(18) -0.0096(19)
C24 0.044(2) 0.084(4) 0.037(2) 0.004(2) 0.000(2) 0.005(2)
C25 0.077(3) 0.114(4) 0.084(3) 0.016(8) -0.036(3) -0.002(7)
C26 0.115(5) 0.178(13) 0.112(5) -0.057(7) -0.072(5) 0.029(7)
C27 0.170(9) 0.251(14) 0.052(4) 0.005(6) -0.036(5) 0.095(9)
C28 0.151(7) 0.251(13) 0.061(4) 0.072(6) 0.004(5) 0.060(8)
C29 0.069(3) 0.149(7) 0.065(4) 0.048(4) 0.003(3) -0.001(4)
C30 0.051(2) 0.070(4) 0.051(3) 0.013(2) 0.009(2) 0.017(2)
C31 0.105(5) 0.067(4) 0.103(5) -0.022(4) -0.017(4) 0.036(4)
C32 0.051(3) 0.106(6) 0.122(5) -0.003(4) 0.027(3) 0.014(3)
C33 0.048(2) 0.078(4) 0.040(2) -0.015(2) 0.0038(19) 0.004(2)
C34 0.177(7) 0.076(6) 0.133(6) -0.042(5) 0.068(6) -0.003(5)
C35 0.063(3) 0.160(7) 0.078(4) -0.052(4) 0.022(3) -0.002(4)
Ir1 0.03407(6) 0.04296(7) 0.03027(6) 0.00203(16) -0.00041(5) -0.0009(2)
N1 0.0407(17) 0.042(2) 0.0339(16) 0.0024(15) 0.0024(14) 0.0015(15)
N2 0.0381(17) 0.055(2) 0.0310(16) 0.0041(16) -0.0001(14) -0.0032(16)
N3 0.0386(17) 0.059(2) 0.0352(18) -0.0027(15) 0.0025(17) 0.0061(18)
N4 0.0417(18) 0.048(2) 0.0352(17) 0.0010(16) -0.0040(15) 0.0031(16)

loop_
_atom_type_symbol
_atom_type_description
_atom_type_scat_dispersion_real
_atom_type_scat_dispersion_imag
_atom_type_scat_source
C C 0.0033 0.0016 'International Tables Vol C Tables 4.2.6.8 and 6.1.1.4'
H H 0.0000 0.0000 'International Tables Vol C Tables 4.2.6.8 and 6.1.1.4'
N N 0.0061 0.0033 'International Tables Vol C Tables 4.2.6.8 and 6.1.1.4'
Ir Ir -1.4442 7.9887 'International Tables Vol C Tables 4.2.6.8 and 6.1.1.4'

loop_
_geom_angle_atom_site_label_1
_geom_angle_atom_site_label_2
_geom_angle_atom_site_label_3
_geom_angle
_geom_angle_site_symmetry_1
_geom_angle_site_symmetry_3
_geom_angle_publ_flag
N1 C1 C2 122.8(4) . . ?
C1 C2 C3 118.9(4) . . ?
C4 C3 C2 119.1(4) . . ?
C3 C4 C5 120.5(4) . . ?
N1 C5 C4 119.9(4) . . ?
N1 C5 C6 114.1(3) . . ?
C4 C5 C6 126.0(4) . . ?
C7 C6 C11 121.7(4) . . ?
C7 C6 C5 123.3(4) . . ?
C11 C6 C5 114.9(3) . . ?
C8 C7 C6 120.0(4) . . ?
C7 C8 C9 119.9(4) . . ?
C10 C9 C8 120.5(5) . . ?
C9 C10 C11 122.1(4) . . ?
C10 C11 C6 115.8(4) . . ?
C10 C11 Ir1 129.4(3) . . ?
C6 C11 Ir1 114.8(3) . . ?
N2 C12 C13 123.1(4) . . ?
C12 C13 C14 118.2(5) . . ?
C15 C14 C13 119.9(5) . . ?
C14 C15 C16 119.7(5) . . ?
N2 C16 C15 119.8(5) . . ?
N2 C16 C17 113.4(4) . . ?
C15 C16 C17 126.8(4) . . ?
C18 C17 C22 120.8(5) . . ?
C18 C17 C16 123.2(4) . . ?
C22 C17 C16 116.0(4) . . ?
C19 C18 C17 120.4(5) . . ?
C18 C19 C20 120.0(5) . . ?
C19 C20 C21 120.5(5) . . ?
C20 C21 C22 121.3(5) . . ?
C21 C22 C17 117.0(4) . . ?
C21 C22 Ir1 129.0(3) . . ?
C17 C22 Ir1 114.0(3) . . ?
N3 C23 N4 112.5(4) . . ?
N3 C23 C24 123.1(4) . . ?
N4 C23 C24 124.4(4) . . ?
C25 C24 C29 118.8(5) . . ?
C25 C24 C23 120.5(5) . . ?
C29 C24 C23 120.7(4) . . ?
C24 C25 C26 120.1(9) . . ?
C27 C26 C25 121.7(10) . . ?
C26 C27 C28 119.0(8) . . ?
C27 C28 C29 119.9(8) . . ?
C24 C29 C28 120.5(7) . . ?
N4 C30 C31 109.7(4) . . ?
N4 C30 C32 111.1(4) . . ?
C31 C30 C32 109.8(4) . . ?
N3 C33 C35 111.2(4) . . ?
N3 C33 C34 109.7(4) . . ?
C35 C33 C34 111.5(5) . . ?
C11 Ir1 C22 87.77(15) . . ?
C11 Ir1 N2 94.08(14) . . ?
C22 Ir1 N2 80.20(16) . . ?
C11 Ir1 N1 80.27(14) . . ?
C22 Ir1 N1 98.29(15) . . ?
N2 Ir1 N1 174.23(12) . . ?
C11 Ir1 N4 106.93(14) . . ?
C22 Ir1 N4 164.54(14) . . ?
N2 Ir1 N4 93.70(13) . . ?
N1 Ir1 N4 89.10(12) . . ?
C11 Ir1 N3 166.59(13) . . ?
C22 Ir1 N3 105.28(15) . . ?
N2 Ir1 N3 91.19(13) . . ?
N1 Ir1 N3 94.58(13) . . ?
N4 Ir1 N3 60.36(13) . . ?
C1 N1 C5 118.7(3) . . ?
C1 N1 Ir1 125.1(3) . . ?
C5 N1 Ir1 116.0(3) . . ?
C12 N2 C16 119.4(4) . . ?
C12 N2 Ir1 124.1(3) . . ?
C16 N2 Ir1 116.4(3) . . ?
C23 N3 C33 125.0(4) . . ?
C23 N3 Ir1 93.4(3) . . ?
C33 N3 Ir1 139.1(3) . . ?
C23 N4 C30 125.6(4) . . ?
C23 N4 Ir1 93.7(3) . . ?
C30 N4 Ir1 139.2(3) . . ?

loop_
_geom_bond_atom_site_label_1
_geom_bond_atom_site_label_2
_geom_bond_distance
_geom_bond_site_symmetry_2
_geom_bond_publ_flag
C1 N1 1.354(5) . ?
C1 C2 1.366(6) . ?
C2 C3 1.388(6) . ?
C3 C4 1.373(6) . ?
C4 C5 1.392(5) . ?
C5 N1 1.370(5) . ?
C5 C6 1.452(5) . ?
C6 C7 1.399(5) . ?
C6 C11 1.423(5) . ?
C7 C8 1.370(7) . ?
C8 C9 1.384(6) . ?
C9 C10 1.383(6) . ?
C10 C11 1.405(6) . ?
C11 Ir1 2.003(4) . ?
C12 N2 1.336(6) . ?
C12 C13 1.370(6) . ?
C13 C14 1.383(7) . ?
C14 C15 1.369(7) . ?
C15 C16 1.400(6) . ?
C16 N2 1.361(5) . ?
C16 C17 1.454(7) . ?
C17 C18 1.406(6) . ?
C17 C22 1.410(6) . ?
C18 C19 1.352(8) . ?
C19 C20 1.384(8) . ?
C20 C21 1.386(6) . ?
C21 C22 1.393(6) . ?
C22 Ir1 2.015(4) . ?
C23 N3 1.316(5) . ?
C23 N4 1.322(5) . ?
C23 C24 1.512(5) . ?
C24 C25 1.351(9) . ?
C24 C29 1.354(7) . ?
C25 C26 1.402(8) . ?
C26 C27 1.305(13) . ?
C27 C28 1.380(14) . ?
C28 C29 1.392(8) . ?
C30 N4 1.450(5) . ?
C30 C31 1.506(7) . ?
C30 C32 1.524(6) . ?
C33 N3 1.456(5) . ?
C33 C35 1.490(6) . ?
C33 C34 1.508(8) . ?
Ir1 N2 2.040(3) . ?
Ir1 N1 2.045(3) . ?
Ir1 N4 2.177(3) . ?
Ir1 N3 2.186(3) . ?
